data_4068751
loop_
_publ_author_name
'Metallinos, Costa'
'Du, Xiangdong'

_publ_section_title
;
 Neutral and Cationic Iridium(I) Complexes Bearing Chiral
 Phenanthroline-Derived Benzimidazolylidenes: Synthetic, Structural, and
 Catalytic Studies
;
_journal_issue 4
_journal_name_full Organometallics
_journal_page_first 1233
_journal_paper_doi 10.1021/om801063w
_journal_volume 28
_journal_year 2009
_chemical_absolute_configuration ad
_chemical_formula_moiety 'C41 H42 Cl Fe2 Ir N2'
_chemical_formula_sum 'C41 H42 Cl Fe2 Ir N2'
_chemical_formula_weight 902.12
_chemical_name_systematic
;

 ?

;
_space_group_IT_number 4
_symmetry_cell_setting monoclinic
_symmetry_space_group_name_Hall 'P 2yb'
_symmetry_space_group_name_H-M 'P 1 21 1'
_atom_sites_solution_hydrogens geom
_atom_sites_solution_primary direct
_atom_sites_solution_secondary difmap
_audit_creation_method SHELXL-97
_cell_angle_alpha 90.00
_cell_angle_beta 109.119(2)
_cell_angle_gamma 90.00
_cell_formula_units_Z 2
_cell_length_a 10.4823(10)
_cell_length_b 15.5160(15)
_cell_length_c 10.8442(10)
_cell_measurement_reflns_used 9846
_cell_measurement_temperature 173(2)
_cell_measurement_theta_max 40.59
_cell_measurement_theta_min 2.38
_cell_volume 1666.5(3)
_computing_cell_refinement 'Bruker SMART'
_computing_data_collection 'Bruker SMART'
_computing_data_reduction 'Bruker SAINT'
_computing_molecular_graphics 'Bruker SHELXTL'
_computing_publication_material 'Bruker SHELXTL'
_computing_structure_refinement 'SHELXL-97 (Sheldrick, 1997)'
_computing_structure_solution 'SHELXS-97 (Sheldrick, 1990)'
_diffrn_ambient_temperature 173(2)
_diffrn_measured_fraction_theta_full 1.000
_diffrn_measured_fraction_theta_max 0.974
_diffrn_measurement_device_type 'CCD area detector'
_diffrn_measurement_method 'phi and omega scans'
_diffrn_radiation_monochromator graphite
_diffrn_radiation_source 'fine-focus sealed tube'
_diffrn_radiation_type MoK\a
_diffrn_radiation_wavelength 0.71073
_diffrn_reflns_av_R_equivalents 0.0253
_diffrn_reflns_av_sigmaI/netI 0.0330
_diffrn_reflns_limit_h_max 20
_diffrn_reflns_limit_h_min -11
_diffrn_reflns_limit_k_max 31
_diffrn_reflns_limit_k_min -30
_diffrn_reflns_limit_l_max 21
_diffrn_reflns_limit_l_min -20
_diffrn_reflns_number 53155
_diffrn_reflns_theta_full 30.00
_diffrn_reflns_theta_max 45.32
_diffrn_reflns_theta_min 1.99
_exptl_absorpt_coefficient_mu 4.956
_exptl_absorpt_correction_T_max 0.2916
_exptl_absorpt_correction_T_min 0.2139
_exptl_absorpt_correction_type numerical
_exptl_absorpt_process_details 'face-indexed absorption correction'
_exptl_crystal_colour orange
_exptl_crystal_density_diffrn 1.798
_exptl_crystal_density_meas ?
_exptl_crystal_density_method 'not measured'
_exptl_crystal_description block
_exptl_crystal_F_000 896
_exptl_crystal_size_max 0.45
_exptl_crystal_size_mid 0.35
_exptl_crystal_size_min 0.33
_refine_diff_density_max 3.617
_refine_diff_density_min -1.229
_refine_diff_density_rms 0.164
_refine_ls_abs_structure_details 'Flack H D (1983), Acta Cryst. A39, 876-881, 10329 Friedel pairs'
_refine_ls_abs_structure_Flack -0.012(3)
_refine_ls_extinction_method none
_refine_ls_goodness_of_fit_ref 1.056
_refine_ls_hydrogen_treatment constr
_refine_ls_matrix_type full
_refine_ls_number_parameters 424
_refine_ls_number_reflns 24266
_refine_ls_number_restraints 1
_refine_ls_restrained_S_all 1.056
_refine_ls_R_factor_all 0.0420
_refine_ls_R_factor_gt 0.0335
_refine_ls_shift/su_max 0.001
_refine_ls_shift/su_mean 0.000
_refine_ls_structure_factor_coef Fsqd
_refine_ls_weighting_details 'calc w=1/[\s^2^(Fo^2^)+(0.0468P)^2^+0.0592P] where P=(Fo^2^+2Fc^2^)/3'
_refine_ls_weighting_scheme calc
_refine_ls_wR_factor_gt 0.0775
_refine_ls_wR_factor_ref 0.0814
_reflns_number_gt 21254
_reflns_number_total 24266
_reflns_threshold_expression >2sigma(I)
_cod_data_source_file om801063w_si_002.cif
_cod_data_source_block costa2_0m
_cod_depositor_comments
;
The following automatic conversions were performed:

'_symmetry_cell_setting' value 'Monoclinic' changed to 'monoclinic'
according to /home/saulius/struct/CIF-dictionaries/cif_core.dic
dictionary named 'cif_core.dic' version 2.4.2 from 2011-04-26.

Automatic conversion script
Id: cif_fix_values 1715 2011-07-08 13:25:40Z adriana 

The following automatic conversions were performed:

'_exptl_crystal_density_meas' value 'not measured' was changed to '?'
- the value is perceived as not measured.

Automatic conversion script
Id: cif_fix_values 3008 2015-01-20 13:52:24Z robertas 
;
_cod_original_cell_volume 1666.4(3)
_cod_original_sg_symbol_H-M P2(1)
_cod_database_code 4068751

loop_
_symmetry_equiv_pos_as_xyz
'x, y, z'
'-x, y+1/2, -z'

loop_
_atom_site_label
_atom_site_type_symbol
_atom_site_fract_x
_atom_site_fract_y
_atom_site_fract_z
_atom_site_U_iso_or_equiv
_atom_site_adp_type
_atom_site_occupancy
_atom_site_symmetry_multiplicity
_atom_site_calc_flag
_atom_site_refinement_flags
Ir1 Ir 0.200484(6) 0.730240(6) 0.627686(6) 0.01889(2) Uani 1 1 d .
Fe1 Fe 0.52663(3) 0.97937(2) 0.70498(3) 0.02111(5) Uani 1 1 d .
Fe2 Fe -0.11561(3) 0.64532(2) 0.10578(3) 0.02258(5) Uani 1 1 d .
Cl1 Cl 0.10059(8) 0.86795(5) 0.60895(9) 0.03766(14) Uani 1 1 d .
N3A N 0.22533(18) 0.79319(12) 0.37146(18) 0.0207(3) Uani 1 1 d .
N4A N 0.42675(18) 0.78334(12) 0.51455(18) 0.0197(3) Uani 1 1 d .
C1 C 0.1418(3) 0.8501(2) 0.0975(3) 0.0338(5) Uani 1 1 d .
H1A H 0.1154 0.7977 0.0429 0.041 Uiso 1 1 calc R
H1B H 0.1277 0.9007 0.0389 0.041 Uiso 1 1 calc R
C2 C 0.0538(3) 0.85878(18) 0.1871(3) 0.0303(5) Uani 1 1 d .
H2A H 0.0696 0.9165 0.2284 0.036 Uiso 1 1 calc R
H2B H -0.0424 0.8558 0.1322 0.036 Uiso 1 1 calc R
C3 C 0.0796(2) 0.79031(15) 0.2955(2) 0.0238(4) Uani 1 1 d .
H3A H 0.0286 0.8079 0.3549 0.029 Uiso 1 1 calc R
C4 C 0.2924(2) 0.76927(12) 0.4982(2) 0.0188(3) Uani 1 1 d .
C5 C 0.5495(2) 0.77490(14) 0.6297(2) 0.0215(3) Uani 1 1 d .
H5A H 0.5377 0.7223 0.6781 0.026 Uiso 1 1 calc R
C6 C 0.6700(2) 0.75708(18) 0.5795(3) 0.0291(4) Uani 1 1 d .
H6A H 0.7540 0.7564 0.6556 0.035 Uiso 1 1 calc R
H6B H 0.6584 0.6988 0.5404 0.035 Uiso 1 1 calc R
C7 C 0.6891(3) 0.8210(2) 0.4789(3) 0.0342(5) Uani 1 1 d .
H7A H 0.7187 0.8775 0.5210 0.041 Uiso 1 1 calc R
H7B H 0.7597 0.7995 0.4444 0.041 Uiso 1 1 calc R
C7A C 0.5578(3) 0.83126(16) 0.3688(3) 0.0272(4) Uani 1 1 d .
C8 C 0.5355(3) 0.8558(2) 0.2403(3) 0.0341(5) Uani 1 1 d .
H8A H 0.6110 0.8687 0.2134 0.041 Uiso 1 1 calc R
C9A C 0.2879(3) 0.84440(17) 0.1804(2) 0.0285(4) Uani 1 1 d .
C9 C 0.4042(3) 0.8622(2) 0.1481(3) 0.0348(5) Uani 1 1 d .
H9A H 0.3945 0.8791 0.0613 0.042 Uiso 1 1 calc R
C9C C 0.4419(2) 0.81279(14) 0.3991(2) 0.0219(3) Uani 1 1 d .
C9B C 0.3137(2) 0.81863(14) 0.3081(2) 0.0224(3) Uani 1 1 d .
C10 C 0.5723(2) 0.84997(13) 0.7237(2) 0.0212(3) Uani 1 1 d .
C11 C 0.4859(3) 0.87248(15) 0.7969(2) 0.0246(4) Uani 1 1 d .
H11A H 0.3943 0.8479 0.7841 0.029 Uiso 1 1 calc R
C12 C 0.5515(3) 0.93635(16) 0.8900(2) 0.0287(4) Uani 1 1 d .
H12A H 0.5140 0.9642 0.9540 0.034 Uiso 1 1 calc R
C13 C 0.6793(3) 0.95436(16) 0.8760(3) 0.0289(4) Uani 1 1 d .
H13A H 0.7474 0.9968 0.9284 0.035 Uiso 1 1 calc R
C14 C 0.6928(2) 0.90093(15) 0.7740(2) 0.0249(4) Uani 1 1 d .
H14A H 0.7720 0.8998 0.7419 0.030 Uiso 1 1 calc R
C15 C 0.3647(3) 1.0112(2) 0.5451(4) 0.0405(7) Uani 1 1 d .
H15A H 0.2891 0.9719 0.4972 0.049 Uiso 1 1 calc R
C16 C 0.3690(3) 1.0642(2) 0.6532(4) 0.0404(7) Uani 1 1 d .
H16A H 0.2968 1.0689 0.6944 0.048 Uiso 1 1 calc R
C17 C 0.4933(3) 1.10940(17) 0.6921(3) 0.0334(5) Uani 1 1 d .
H17A H 0.5242 1.1516 0.7655 0.040 Uiso 1 1 calc R
C18 C 0.5666(3) 1.08400(17) 0.6077(3) 0.0317(5) Uani 1 1 d .
H18A H 0.6581 1.1051 0.6120 0.038 Uiso 1 1 calc R
C19 C 0.4869(4) 1.02362(18) 0.5173(3) 0.0352(5) Uani 1 1 d .
H19A H 0.5126 0.9942 0.4467 0.042 Uiso 1 1 calc R
C20 C 0.0412(2) 0.69887(16) 0.2534(3) 0.0264(4) Uani 1 1 d .
C21 C 0.0913(2) 0.64558(18) 0.1728(4) 0.0362(6) Uani 1 1 d .
H21A H 0.1513 0.6643 0.1226 0.043 Uiso 1 1 calc R
C22 C 0.0385(3) 0.5599(2) 0.1748(5) 0.0505(11) Uani 1 1 d .
H22A H 0.0563 0.5085 0.1272 0.061 Uiso 1 1 calc R
C23 C -0.0425(4) 0.5616(2) 0.2562(4) 0.0448(8) Uani 1 1 d .
H23A H -0.0924 0.5114 0.2761 0.054 Uiso 1 1 calc R
C24 C -0.0413(3) 0.6465(2) 0.3047(3) 0.0373(6) Uani 1 1 d .
H24A H -0.0910 0.6664 0.3640 0.045 Uiso 1 1 calc R
C25 C -0.1862(5) 0.7008(5) -0.0737(4) 0.0707(18) Uani 1 1 d .
H25A H -0.1318 0.7320 -0.1202 0.085 Uiso 1 1 calc R
C26 C -0.2155(6) 0.6100(5) -0.0798(5) 0.078(2) Uani 1 1 d .
H26A H -0.1839 0.5664 -0.1313 0.094 Uiso 1 1 calc R
C27 C -0.2934(4) 0.5932(3) -0.0038(7) 0.0712(18) Uani 1 1 d .
H27A H -0.3287 0.5354 0.0100 0.085 Uiso 1 1 calc R
C28 C -0.3178(3) 0.6707(4) 0.0494(5) 0.0542(10) Uani 1 1 d .
H28A H -0.3720 0.6775 0.1094 0.065 Uiso 1 1 calc R
C29 C -0.2521(3) 0.7374(3) 0.0069(4) 0.0468(8) Uani 1 1 d .
H29A H -0.2514 0.7997 0.0309 0.056 Uiso 1 1 calc R
C30 C 0.0636(4) 0.6864(2) 0.7304(5) 0.0495(10) Uani 1 1 d .
H30A H -0.0147 0.7256 0.7210 0.059 Uiso 1 1 calc R
C31 C 0.1856(4) 0.7148(2) 0.8204(3) 0.0432(8) Uani 1 1 d .
H31A H 0.1761 0.7711 0.8616 0.052 Uiso 1 1 calc R
C32 C 0.3015(7) 0.6613(4) 0.9055(4) 0.0675(15) Uani 1 1 d .
H32A H 0.2722 0.6312 0.9721 0.081 Uiso 1 1 calc R
H32B H 0.3770 0.7001 0.9516 0.081 Uiso 1 1 calc R
C33 C 0.3519(3) 0.5949(2) 0.8288(3) 0.0395(6) Uani 1 1 d .
H33A H 0.4506 0.5878 0.8705 0.047 Uiso 1 1 calc R
H33B H 0.3089 0.5387 0.8334 0.047 Uiso 1 1 calc R
C34 C 0.3228(2) 0.61890(15) 0.6863(2) 0.0244(4) Uani 1 1 d .
H34A H 0.4035 0.6174 0.6564 0.029 Uiso 1 1 calc R
C35 C 0.1992(2) 0.59652(15) 0.5887(2) 0.0244(4) Uani 1 1 d .
H35A H 0.2086 0.5823 0.5021 0.029 Uiso 1 1 calc R
C36 C 0.0869(3) 0.5480(2) 0.6176(3) 0.0376(6) Uani 1 1 d .
H36A H 0.0143 0.5365 0.5341 0.045 Uiso 1 1 calc R
H36B H 0.1225 0.4916 0.6566 0.045 Uiso 1 1 calc R
C37 C 0.0265(7) 0.5932(4) 0.7074(9) 0.101(3) Uani 1 1 d .
H37A H 0.0554 0.5629 0.7925 0.121 Uiso 1 1 calc R
H37B H -0.0730 0.5886 0.6706 0.121 Uiso 1 1 calc R

loop_
_atom_site_aniso_label
_atom_site_aniso_U_11
_atom_site_aniso_U_22
_atom_site_aniso_U_33
_atom_site_aniso_U_23
_atom_site_aniso_U_13
_atom_site_aniso_U_12
Ir1 0.01768(2) 0.01930(3) 0.02047(3) 0.00012(3) 0.00731(2) -0.00072(3)
Fe1 0.02336(12) 0.01796(11) 0.02296(12) 0.00067(10) 0.00888(10) -0.00321(9)
Fe2 0.01690(11) 0.02564(13) 0.02249(13) 0.00230(10) 0.00273(9) -0.00014(9)
Cl1 0.0406(3) 0.0267(3) 0.0471(4) -0.0009(3) 0.0163(3) 0.0105(2)
N3A 0.0201(6) 0.0215(7) 0.0192(6) 0.0023(5) 0.0048(5) -0.0020(5)
N4A 0.0185(6) 0.0212(7) 0.0193(6) -0.0009(5) 0.0058(5) -0.0028(5)
C1 0.0427(14) 0.0327(12) 0.0208(9) 0.0059(8) 0.0035(9) -0.0049(10)
C2 0.0319(11) 0.0255(10) 0.0282(10) 0.0053(8) 0.0025(9) 0.0006(8)
C3 0.0215(8) 0.0232(8) 0.0238(9) 0.0023(7) 0.0033(7) 0.0009(6)
C4 0.0196(7) 0.0158(6) 0.0199(7) -0.0003(5) 0.0049(6) -0.0013(5)
C5 0.0193(7) 0.0195(7) 0.0232(8) -0.0015(6) 0.0038(6) -0.0016(6)
C6 0.0211(8) 0.0295(9) 0.0355(12) -0.0055(9) 0.0077(8) 0.0009(7)
C7 0.0249(10) 0.0417(14) 0.0392(13) -0.0063(11) 0.0149(9) -0.0062(9)
C7A 0.0270(9) 0.0266(9) 0.0323(11) -0.0044(8) 0.0158(9) -0.0067(7)
C8 0.0397(13) 0.0354(12) 0.0347(13) -0.0017(10) 0.0226(11) -0.0082(10)
C9A 0.0394(12) 0.0247(9) 0.0216(9) 0.0025(7) 0.0104(9) -0.0047(8)
C9 0.0488(15) 0.0339(12) 0.0268(11) 0.0028(9) 0.0193(11) -0.0068(11)
C9C 0.0241(8) 0.0202(7) 0.0229(8) -0.0013(6) 0.0097(7) -0.0042(6)
C9B 0.0261(8) 0.0215(8) 0.0195(7) 0.0003(6) 0.0075(7) -0.0040(6)
C10 0.0217(7) 0.0187(7) 0.0215(8) -0.0004(6) 0.0046(6) -0.0039(6)
C11 0.0317(10) 0.0218(8) 0.0216(8) 0.0003(7) 0.0108(7) -0.0071(7)
C12 0.0399(12) 0.0244(9) 0.0217(9) -0.0015(7) 0.0100(9) -0.0070(8)
C13 0.0327(11) 0.0225(9) 0.0270(10) -0.0030(7) 0.0035(8) -0.0066(8)
C14 0.0217(8) 0.0218(8) 0.0273(9) -0.0007(7) 0.0024(7) -0.0040(6)
C15 0.0359(13) 0.0358(13) 0.0388(14) 0.0116(11) -0.0028(11) -0.0046(11)
C16 0.0319(12) 0.0422(15) 0.0523(18) 0.0172(14) 0.0209(12) 0.0116(11)
C17 0.0478(15) 0.0216(9) 0.0327(12) 0.0016(8) 0.0155(11) 0.0041(9)
C18 0.0391(12) 0.0229(9) 0.0375(13) 0.0066(9) 0.0184(10) -0.0014(8)
C19 0.0548(17) 0.0256(10) 0.0265(10) 0.0045(8) 0.0150(11) 0.0038(10)
C20 0.0204(8) 0.0228(8) 0.0292(10) 0.0062(8) -0.0009(7) -0.0030(7)
C21 0.0185(8) 0.0267(10) 0.0616(19) -0.0066(11) 0.0105(10) -0.0001(7)
C22 0.0273(11) 0.0225(11) 0.084(3) -0.0047(14) -0.0066(14) 0.0043(9)
C23 0.0418(15) 0.0324(13) 0.0466(17) 0.0164(12) -0.0042(13) -0.0115(11)
C24 0.0387(13) 0.0399(14) 0.0266(11) 0.0095(10) 0.0014(10) -0.0143(11)
C25 0.054(2) 0.124(5) 0.0286(14) 0.032(2) 0.0059(15) 0.013(2)
C26 0.073(3) 0.094(4) 0.043(2) -0.030(3) -0.015(2) 0.028(3)
C27 0.0331(15) 0.047(2) 0.101(4) 0.001(2) -0.023(2) -0.0112(14)
C28 0.0218(11) 0.078(3) 0.059(2) 0.015(2) 0.0076(13) 0.0081(14)
C29 0.0374(12) 0.0380(17) 0.0466(15) 0.0050(15) -0.0114(11) 0.0078(13)
C30 0.0514(19) 0.0401(16) 0.079(3) -0.0043(17) 0.052(2) -0.0064(13)
C31 0.0598(19) 0.046(2) 0.0369(13) 0.0077(12) 0.0339(14) 0.0102(13)
C32 0.101(4) 0.076(3) 0.0299(15) 0.0154(19) 0.027(2) 0.022(3)
C33 0.0389(14) 0.0460(16) 0.0256(11) 0.0039(11) -0.0004(10) 0.0056(12)
C34 0.0235(8) 0.0209(8) 0.0277(9) 0.0021(7) 0.0070(7) 0.0003(6)
C35 0.0293(9) 0.0215(8) 0.0216(8) 0.0008(7) 0.0074(7) -0.0051(7)
C36 0.0403(14) 0.0330(13) 0.0384(14) 0.0036(10) 0.0111(11) -0.0160(11)
C37 0.103(4) 0.057(3) 0.197(8) -0.033(4) 0.124(6) -0.040(3)

loop_
_atom_type_symbol
_atom_type_description
_atom_type_scat_dispersion_real
_atom_type_scat_dispersion_imag
_atom_type_scat_source
C C 0.0033 0.0016 'International Tables Vol C Tables 4.2.6.8 and 6.1.1.4'
H H 0.0000 0.0000 'International Tables Vol C Tables 4.2.6.8 and 6.1.1.4'
N N 0.0061 0.0033 'International Tables Vol C Tables 4.2.6.8 and 6.1.1.4'
Cl Cl 0.1484 0.1585 'International Tables Vol C Tables 4.2.6.8 and 6.1.1.4'
Fe Fe 0.3463 0.8444 'International Tables Vol C Tables 4.2.6.8 and 6.1.1.4'
Ir Ir -1.4442 7.9887 'International Tables Vol C Tables 4.2.6.8 and 6.1.1.4'

loop_
_geom_angle_atom_site_label_1
_geom_angle_atom_site_label_2
_geom_angle_atom_site_label_3
_geom_angle
C4 Ir1 C35 97.31(9)
C4 Ir1 C34 94.19(9)
C35 Ir1 C34 39.20(9)
C4 Ir1 C31 154.19(13)
C35 Ir1 C31 94.98(12)
C34 Ir1 C31 81.24(12)
C4 Ir1 C30 167.91(16)
C35 Ir1 C30 80.51(12)
C34 Ir1 C30 91.54(13)
C31 Ir1 C30 37.55(18)
C4 Ir1 Cl1 88.17(6)
C35 Ir1 Cl1 153.79(7)
C34 Ir1 Cl1 166.25(7)
C31 Ir1 Cl1 90.75(9)
C30 Ir1 Cl1 88.79(11)
C16 Fe1 C17 40.56(14)
C16 Fe1 C12 108.15(13)
C17 Fe1 C12 110.65(11)
C16 Fe1 C15 40.60(17)
C17 Fe1 C15 68.20(14)
C12 Fe1 C15 135.33(14)
C16 Fe1 C11 112.13(12)
C17 Fe1 C11 140.64(12)
C12 Fe1 C11 40.55(9)
C15 Fe1 C11 111.08(12)
C16 Fe1 C13 133.80(15)
C17 Fe1 C13 108.29(12)
C12 Fe1 C13 40.67(12)
C15 Fe1 C13 174.20(15)
C11 Fe1 C13 68.42(10)
C16 Fe1 C18 68.39(12)
C17 Fe1 C18 40.84(12)
C12 Fe1 C18 141.18(12)
C15 Fe1 C18 68.08(13)
C11 Fe1 C18 178.17(11)
C13 Fe1 C18 112.59(12)
C16 Fe1 C14 174.30(15)
C17 Fe1 C14 135.64(12)
C12 Fe1 C14 68.25(11)
C15 Fe1 C14 145.00(14)
C11 Fe1 C14 68.30(10)
C13 Fe1 C14 40.64(11)
C18 Fe1 C14 111.36(11)
C16 Fe1 C19 68.25(14)
C17 Fe1 C19 68.18(12)
C12 Fe1 C19 175.83(14)
C15 Fe1 C19 40.53(15)
C11 Fe1 C19 138.08(11)
C13 Fe1 C19 143.39(14)
C18 Fe1 C19 40.25(13)
C14 Fe1 C19 115.51(12)
C16 Fe1 C10 142.82(13)
C17 Fe1 C10 176.56(12)
C12 Fe1 C10 68.58(10)
C15 Fe1 C10 114.82(12)
C11 Fe1 C10 40.71(9)
C13 Fe1 C10 68.84(9)
C18 Fe1 C10 137.90(11)
C14 Fe1 C10 40.93(8)
C19 Fe1 C10 112.84(10)
C26 Fe2 C27 39.4(3)
C26 Fe2 C23 124.3(2)
C27 Fe2 C23 104.43(19)
C26 Fe2 C22 106.3(2)
C27 Fe2 C22 115.09(17)
C23 Fe2 C22 40.6(2)
C26 Fe2 C25 41.6(3)
C27 Fe2 C25 68.3(3)
C23 Fe2 C25 164.6(2)
C22 Fe2 C25 128.7(2)
C26 Fe2 C24 162.1(3)
C27 Fe2 C24 125.8(2)
C23 Fe2 C24 40.76(16)
C22 Fe2 C24 68.53(19)
C25 Fe2 C24 154.4(2)
C26 Fe2 C28 66.8(2)
C27 Fe2 C28 40.1(2)
C23 Fe2 C28 116.49(18)
C22 Fe2 C28 149.02(19)
C25 Fe2 C28 67.4(2)
C24 Fe2 C28 108.33(18)
C26 Fe2 C21 119.8(2)
C27 Fe2 C21 150.9(2)
C23 Fe2 C21 68.83(15)
C22 Fe2 C21 41.39(13)
C25 Fe2 C21 110.46(19)
C24 Fe2 C21 68.39(15)
C28 Fe2 C21 168.42(18)
C26 Fe2 C20 155.2(3)
C27 Fe2 C20 165.2(2)
C23 Fe2 C20 68.77(11)
C22 Fe2 C20 68.94(12)
C25 Fe2 C20 121.4(2)
C24 Fe2 C20 40.74(11)
C28 Fe2 C20 129.89(18)
C21 Fe2 C20 40.55(12)
C26 Fe2 C29 67.9(2)
C27 Fe2 C29 67.77(18)
C23 Fe2 C29 151.49(18)
C22 Fe2 C29 167.8(2)
C25 Fe2 C29 40.0(2)
C24 Fe2 C29 120.31(16)
C28 Fe2 C29 39.98(18)
C21 Fe2 C29 131.14(15)
C20 Fe2 C29 111.53(13)
C4 N3A C9B 111.64(18)
C4 N3A C3 130.16(19)
C9B N3A C3 118.08(18)
C4 N4A C9C 110.48(18)
C4 N4A C5 131.73(18)
C9C N4A C5 117.76(17)
C9A C1 C2 109.2(2)
C9A C1 H1A 109.8
C2 C1 H1A 109.8
C9A C1 H1B 109.8
C2 C1 H1B 109.8
H1A C1 H1B 108.3
C3 C2 C1 115.3(2)
C3 C2 H2A 108.5
C1 C2 H2A 108.5
C3 C2 H2B 108.5
C1 C2 H2B 108.5
H2A C2 H2B 107.5
N3A C3 C20 108.79(18)
N3A C3 C2 107.15(19)
C20 C3 C2 117.1(2)
N3A C3 H3A 107.8
C20 C3 H3A 107.8
C2 C3 H3A 107.8
N3A C4 N4A 104.59(18)
N3A C4 Ir1 124.57(15)
N4A C4 Ir1 130.72(15)
N4A C5 C10 113.74(17)
N4A C5 C6 107.62(19)
C10 C5 C6 113.91(18)
N4A C5 H5A 107.1
C10 C5 H5A 107.1
C6 C5 H5A 107.1
C7 C6 C5 116.4(2)
C7 C6 H6A 108.2
C5 C6 H6A 108.2
C7 C6 H6B 108.2
C5 C6 H6B 108.2
H6A C6 H6B 107.4
C7A C7 C6 109.5(2)
C7A C7 H7A 109.8
C6 C7 H7A 109.8
C7A C7 H7B 109.8
C6 C7 H7B 109.8
H7A C7 H7B 108.2
C9C C7A C8 114.9(2)
C9C C7A C7 115.7(2)
C8 C7A C7 129.4(2)
C7A C8 C9 122.2(2)
C7A C8 H8A 118.9
C9 C8 H8A 118.9
C9B C9A C9 114.0(3)
C9B C9A C1 116.3(3)
C9 C9A C1 129.7(3)
C9A C9 C8 122.3(2)
C9A C9 H9A 118.9
C8 C9 H9A 118.9
C9B C9C C7A 122.6(2)
C9B C9C N4A 106.99(18)
C7A C9C N4A 130.4(2)
N3A C9B C9A 129.8(2)
N3A C9B C9C 106.25(18)
C9A C9B C9C 124.0(2)
C11 C10 C14 107.0(2)
C11 C10 C5 124.98(19)
C14 C10 C5 127.1(2)
C11 C10 Fe1 69.36(13)
C14 C10 Fe1 69.40(13)
C5 C10 Fe1 134.71(16)
C12 C11 C10 108.6(2)
C12 C11 Fe1 69.64(13)
C10 C11 Fe1 69.94(12)
C12 C11 H11A 125.7
C10 C11 H11A 125.7
Fe1 C11 H11A 125.7
C11 C12 C13 108.3(2)
C11 C12 Fe1 69.81(13)
C13 C12 Fe1 69.77(15)
C11 C12 H12A 125.8
C13 C12 H12A 125.8
Fe1 C12 H12A 125.8
C12 C13 C14 107.7(2)
C12 C13 Fe1 69.56(15)
C14 C13 Fe1 69.81(14)
C12 C13 H13A 126.1
C14 C13 H13A 126.1
Fe1 C13 H13A 126.1
C13 C14 C10 108.4(2)
C13 C14 Fe1 69.55(15)
C10 C14 Fe1 69.68(13)
C13 C14 H14A 125.8
C10 C14 H14A 125.8
Fe1 C14 H14A 125.8
C16 C15 C19 108.0(3)
C16 C15 Fe1 69.39(18)
C19 C15 Fe1 70.01(17)
C16 C15 H15A 126.0
C19 C15 H15A 126.0
Fe1 C15 H15A 126.0
C17 C16 C15 108.1(3)
C17 C16 Fe1 69.82(16)
C15 C16 Fe1 70.01(18)
C17 C16 H16A 126.0
C15 C16 H16A 126.0
Fe1 C16 H16A 126.0
C16 C17 C18 107.9(3)
C16 C17 Fe1 69.61(17)
C18 C17 Fe1 69.88(15)
C16 C17 H17A 126.0
C18 C17 H17A 126.0
Fe1 C17 H17A 126.0
C19 C18 C17 107.9(3)
C19 C18 Fe1 70.05(15)
C17 C18 Fe1 69.27(15)
C19 C18 H18A 126.1
C17 C18 H18A 126.1
Fe1 C18 H18A 126.1
C18 C19 C15 108.1(3)
C18 C19 Fe1 69.70(16)
C15 C19 Fe1 69.47(17)
C18 C19 H19A 125.9
C15 C19 H19A 125.9
Fe1 C19 H19A 125.9
C21 C20 C24 107.5(3)
C21 C20 C3 128.2(2)
C24 C20 C3 123.8(3)
C21 C20 Fe2 69.40(15)
C24 C20 Fe2 68.94(15)
C3 C20 Fe2 133.09(16)
C20 C21 C22 107.8(3)
C20 C21 Fe2 70.05(13)
C22 C21 Fe2 68.72(15)
C20 C21 H21A 126.1
C22 C21 H21A 126.1
Fe2 C21 H21A 126.1
C23 C22 C21 107.8(3)
C23 C22 Fe2 69.53(18)
C21 C22 Fe2 69.89(16)
C23 C22 H22A 126.1
C21 C22 H22A 126.1
Fe2 C22 H22A 126.1
C22 C23 C24 108.4(3)
C22 C23 Fe2 69.8(2)
C24 C23 Fe2 70.00(17)
C22 C23 H23A 125.8
C24 C23 H23A 125.8
Fe2 C23 H23A 125.8
C23 C24 C20 108.6(3)
C23 C24 Fe2 69.24(19)
C20 C24 Fe2 70.32(16)
C23 C24 H24A 125.7
C20 C24 H24A 125.7
Fe2 C24 H24A 125.7
C29 C25 C26 106.5(5)
C29 C25 Fe2 70.9(2)
C26 C25 Fe2 68.5(3)
C29 C25 H25A 126.7
C26 C25 H25A 126.7
Fe2 C25 H25A 126.7
C27 C26 C25 108.7(5)
C27 C26 Fe2 70.5(3)
C25 C26 Fe2 69.8(2)
C27 C26 H26A 125.7
C25 C26 H26A 125.7
Fe2 C26 H26A 125.7
C26 C27 C28 108.3(5)
C26 C27 Fe2 70.1(2)
C28 C27 Fe2 70.7(2)
C26 C27 H27A 125.9
C28 C27 H27A 125.9
Fe2 C27 H27A 125.9
C27 C28 C29 109.0(4)
C27 C28 Fe2 69.2(2)
C29 C28 Fe2 70.60(19)
C27 C28 H28A 125.5
C29 C28 H28A 125.5
Fe2 C28 H28A 125.5
C25 C29 C28 107.6(5)
C25 C29 Fe2 69.1(2)
C28 C29 Fe2 69.4(2)
C25 C29 H29A 126.2
C28 C29 H29A 126.2
Fe2 C29 H29A 126.2
C31 C30 C37 123.2(5)
C31 C30 Ir1 69.92(17)
C37 C30 Ir1 113.1(3)
C31 C30 H30A 114.3
C37 C30 H30A 114.3
Ir1 C30 H30A 114.3
C30 C31 C32 128.4(4)
C30 C31 Ir1 72.5(2)
C32 C31 Ir1 110.7(2)
C30 C31 H31A 112.6
C32 C31 H31A 112.6
Ir1 C31 H31A 112.6
C31 C32 C33 113.1(4)
C31 C32 H32A 109.0
C33 C32 H32A 109.0
C31 C32 H32B 109.0
C33 C32 H32B 109.0
H32A C32 H32B 107.8
C34 C33 C32 113.5(3)
C34 C33 H33A 108.9
C32 C33 H33A 108.9
C34 C33 H33B 108.9
C32 C33 H33B 108.9
H33A C33 H33B 107.7
C35 C34 C33 121.8(2)
C35 C34 Ir1 70.24(13)
C33 C34 Ir1 113.87(19)
C35 C34 H34A 114.5
C33 C34 H34A 114.5
Ir1 C34 H34A 114.5
C34 C35 C36 123.2(2)
C34 C35 Ir1 70.57(13)
C36 C35 Ir1 113.6(2)
C34 C35 H35A 114.0
C36 C35 H35A 114.0
Ir1 C35 H35A 114.0
C37 C36 C35 115.1(3)
C37 C36 H36A 108.5
C35 C36 H36A 108.5
C37 C36 H36B 108.5
C35 C36 H36B 108.5
H36A C36 H36B 107.5
C36 C37 C30 114.8(3)
C36 C37 H37A 108.6
C30 C37 H37A 108.6
C36 C37 H37B 108.6
C30 C37 H37B 108.6
H37A C37 H37B 107.6

loop_
_geom_bond_atom_site_label_1
_geom_bond_atom_site_label_2
_geom_bond_distance
Ir1 C4 2.037(2)
Ir1 C35 2.117(2)
Ir1 C34 2.121(2)
Ir1 C31 2.159(3)
Ir1 C30 2.193(3)
Ir1 Cl1 2.3588(7)
Fe1 C16 2.042(3)
Fe1 C17 2.044(3)
Fe1 C12 2.049(3)
Fe1 C15 2.050(3)
Fe1 C11 2.051(2)
Fe1 C13 2.051(3)
Fe1 C18 2.053(3)
Fe1 C14 2.055(2)
Fe1 C19 2.057(3)
Fe1 C10 2.059(2)
Fe2 C26 2.016(4)
Fe2 C27 2.022(3)
Fe2 C23 2.029(3)
Fe2 C22 2.033(3)
Fe2 C25 2.034(4)
Fe2 C24 2.039(3)
Fe2 C28 2.042(3)
Fe2 C21 2.049(2)
Fe2 C20 2.057(2)
Fe2 C29 2.058(3)
N3A C4 1.374(3)
N3A C9B 1.379(3)
N3A C3 1.480(3)
N4A C4 1.379(3)
N4A C9C 1.390(3)
N4A C5 1.476(3)
C1 C9A 1.503(4)
C1 C2 1.549(4)
C1 H1A 0.9900
C1 H1B 0.9900
C2 C3 1.541(3)
C2 H2A 0.9900
C2 H2B 0.9900
C3 C20 1.504(3)
C3 H3A 1.0000
C5 C10 1.514(3)
C5 C6 1.555(3)
C5 H5A 1.0000
C6 C7 1.535(4)
C6 H6A 0.9900
C6 H6B 0.9900
C7 C7A 1.506(4)
C7 H7A 0.9900
C7 H7B 0.9900
C7A C9C 1.388(3)
C7A C8 1.389(4)
C8 C9 1.415(5)
C8 H8A 0.9500
C9A C9B 1.381(3)
C9A C9 1.401(4)
C9 H9A 0.9500
C9C C9B 1.386(3)
C10 C11 1.429(3)
C10 C14 1.438(3)
C11 C12 1.421(3)
C11 H11A 1.0000
C12 C13 1.425(4)
C12 H12A 1.0000
C13 C14 1.426(4)
C13 H13A 1.0000
C14 H14A 1.0000
C15 C16 1.419(6)
C15 C19 1.422(5)
C15 H15A 1.0000
C16 C17 1.416(5)
C16 H16A 1.0000
C17 C18 1.430(4)
C17 H17A 1.0000
C18 C19 1.414(4)
C18 H18A 1.0000
C19 H19A 1.0000
C20 C21 1.423(4)
C20 C24 1.426(4)
C21 C22 1.443(4)
C21 H21A 1.0000
C22 C23 1.410(7)
C22 H22A 1.0000
C23 C24 1.417(5)
C23 H23A 1.0000
C24 H24A 1.0000
C25 C29 1.400(7)
C25 C26 1.440(10)
C25 H25A 1.0000
C26 C27 1.362(10)
C26 H26A 1.0000
C27 C28 1.393(8)
C27 H27A 1.0000
C28 C29 1.402(6)
C28 H28A 1.0000
C29 H29A 1.0000
C30 C31 1.401(7)
C30 C37 1.498(6)
C30 H30A 1.0000
C31 C32 1.511(6)
C31 H31A 1.0000
C32 C33 1.523(7)
C32 H32A 0.9900
C32 H32B 0.9900
C33 C34 1.520(4)
C33 H33A 0.9900
C33 H33B 0.9900
C34 C35 1.421(3)
C34 H34A 1.0000
C35 C36 1.515(4)
C35 H35A 1.0000
C36 C37 1.497(7)
C36 H36A 0.9900
C36 H36B 0.9900
C37 H37A 0.9900
C37 H37B 0.9900

loop_
_geom_torsion_atom_site_label_1
_geom_torsion_atom_site_label_2
_geom_torsion_atom_site_label_3
_geom_torsion_atom_site_label_4
_geom_torsion
C9A C1 C2 C3 -51.9(3)
C4 N3A C3 C20 -77.2(3)
C9B N3A C3 C20 98.5(2)
C4 N3A C3 C2 155.3(2)
C9B N3A C3 C2 -29.0(3)
C1 C2 C3 N3A 55.3(3)
C1 C2 C3 C20 -67.2(3)
C9B N3A C4 N4A 2.0(2)
C3 N3A C4 N4A 177.9(2)
C9B N3A C4 Ir1 178.42(15)
C3 N3A C4 Ir1 -5.7(3)
C9C N4A C4 N3A -1.7(2)
C5 N4A C4 N3A 176.3(2)
C9C N4A C4 Ir1 -177.83(15)
C5 N4A C4 Ir1 0.2(3)
C35 Ir1 C4 N3A 91.76(18)
C34 Ir1 C4 N3A 131.05(18)
C31 Ir1 C4 N3A -150.4(2)
C30 Ir1 C4 N3A 13.0(6)
Cl1 Ir1 C4 N3A -62.52(17)
C35 Ir1 C4 N4A -92.83(19)
C34 Ir1 C4 N4A -53.5(2)
C31 Ir1 C4 N4A 25.0(3)
C30 Ir1 C4 N4A -171.6(5)
Cl1 Ir1 C4 N4A 112.89(18)
C4 N4A C5 C10 -79.0(3)
C9C N4A C5 C10 99.0(2)
C4 N4A C5 C6 153.9(2)
C9C N4A C5 C6 -28.2(3)
N4A C5 C6 C7 53.2(3)
C10 C5 C6 C7 -73.9(3)
C5 C6 C7 C7A -51.5(3)
C6 C7 C7A C9C 24.3(3)
C6 C7 C7A C8 -155.0(3)
C9C C7A C8 C9 0.6(4)
C7 C7A C8 C9 179.9(3)
C2 C1 C9A C9B 21.2(3)
C2 C1 C9A C9 -158.2(3)
C9B C9A C9 C8 -1.3(4)
C1 C9A C9 C8 178.0(3)
C7A C8 C9 C9A 0.2(5)
C8 C7A C9C C9B -0.2(4)
C7 C7A C9C C9B -179.6(2)
C8 C7A C9C N4A 177.0(2)
C7 C7A C9C N4A -2.4(4)
C4 N4A C9C C9B 0.9(2)
C5 N4A C9C C9B -177.52(18)
C4 N4A C9C C7A -176.7(2)
C5 N4A C9C C7A 5.0(4)
C4 N3A C9B C9A 177.7(2)
C3 N3A C9B C9A 1.2(4)
C4 N3A C9B C9C -1.5(3)
C3 N3A C9B C9C -177.99(19)
C9 C9A C9B N3A -177.3(3)
C1 C9A C9B N3A 3.3(4)
C9 C9A C9B C9C 1.8(4)
C1 C9A C9B C9C -177.7(2)
C7A C9C C9B N3A 178.2(2)
N4A C9C C9B N3A 0.4(2)
C7A C9C C9B C9A -1.1(4)
N4A C9C C9B C9A -178.9(2)
N4A C5 C10 C11 65.0(3)
C6 C5 C10 C11 -171.2(2)
N4A C5 C10 C14 -127.4(2)
C6 C5 C10 C14 -3.6(3)
N4A C5 C10 Fe1 -30.0(3)
C6 C5 C10 Fe1 93.8(2)
C16 Fe1 C10 C11 -54.8(3)
C12 Fe1 C10 C11 37.30(14)
C15 Fe1 C10 C11 -94.02(18)
C13 Fe1 C10 C11 81.10(16)
C18 Fe1 C10 C11 -178.19(17)
C14 Fe1 C10 C11 118.4(2)
C19 Fe1 C10 C11 -138.46(16)
C16 Fe1 C10 C14 -173.2(2)
C12 Fe1 C10 C14 -81.08(16)
C15 Fe1 C10 C14 147.61(18)
C11 Fe1 C10 C14 -118.4(2)
C13 Fe1 C10 C14 -37.28(15)
C18 Fe1 C10 C14 63.4(2)
C19 Fe1 C10 C14 103.16(18)
C16 Fe1 C10 C5 64.5(3)
C12 Fe1 C10 C5 156.6(2)
C15 Fe1 C10 C5 25.3(3)
C11 Fe1 C10 C5 119.3(3)
C13 Fe1 C10 C5 -159.6(2)
C18 Fe1 C10 C5 -58.9(3)
C14 Fe1 C10 C5 -122.3(3)
C19 Fe1 C10 C5 -19.2(3)
C14 C10 C11 C12 0.3(3)
C5 C10 C11 C12 170.0(2)
Fe1 C10 C11 C12 -59.11(17)
C14 C10 C11 Fe1 59.45(16)
C5 C10 C11 Fe1 -130.8(2)
C16 Fe1 C11 C12 -92.4(2)
C17 Fe1 C11 C12 -55.3(3)
C15 Fe1 C11 C12 -136.2(2)
C13 Fe1 C11 C12 37.59(17)
C14 Fe1 C11 C12 81.46(17)
C19 Fe1 C11 C12 -174.0(2)
C10 Fe1 C11 C12 119.8(2)
C16 Fe1 C11 C10 147.79(17)
C17 Fe1 C11 C10 -175.09(18)
C12 Fe1 C11 C10 -119.8(2)
C15 Fe1 C11 C10 103.99(18)
C13 Fe1 C11 C10 -82.21(15)
C14 Fe1 C11 C10 -38.34(13)
C19 Fe1 C11 C10 66.2(2)
C10 C11 C12 C13 -0.1(3)
Fe1 C11 C12 C13 -59.35(18)
C10 C11 C12 Fe1 59.30(17)
C16 Fe1 C12 C11 103.10(19)
C17 Fe1 C12 C11 146.15(17)
C15 Fe1 C12 C11 66.7(2)
C13 Fe1 C12 C11 -119.5(2)
C18 Fe1 C12 C11 -179.06(18)
C14 Fe1 C12 C11 -81.61(16)
C10 Fe1 C12 C11 -37.44(15)
C16 Fe1 C12 C13 -137.41(18)
C17 Fe1 C12 C13 -94.36(18)
C15 Fe1 C12 C13 -173.80(19)
C11 Fe1 C12 C13 119.5(2)
C18 Fe1 C12 C13 -59.6(2)
C14 Fe1 C12 C13 37.88(14)
C10 Fe1 C12 C13 82.05(16)
C11 C12 C13 C14 -0.3(3)
Fe1 C12 C13 C14 -59.63(18)
C11 C12 C13 Fe1 59.37(18)
C16 Fe1 C13 C12 63.0(2)
C17 Fe1 C13 C12 100.67(17)
C11 Fe1 C13 C12 -37.48(15)
C18 Fe1 C13 C12 144.17(16)
C14 Fe1 C13 C12 -118.9(2)
C19 Fe1 C13 C12 178.47(18)
C10 Fe1 C13 C12 -81.34(15)
C16 Fe1 C13 C14 -178.12(17)
C17 Fe1 C13 C14 -140.45(16)
C12 Fe1 C13 C14 118.9(2)
C11 Fe1 C13 C14 81.39(15)
C18 Fe1 C13 C14 -96.96(16)
C19 Fe1 C13 C14 -62.7(2)
C10 Fe1 C13 C14 37.53(14)
C12 C13 C14 C10 0.5(3)
Fe1 C13 C14 C10 -59.01(16)
C12 C13 C14 Fe1 59.47(18)
C11 C10 C14 C13 -0.5(3)
C5 C10 C14 C13 -169.9(2)
Fe1 C10 C14 C13 58.93(17)
C11 C10 C14 Fe1 -59.42(16)
C5 C10 C14 Fe1 131.2(2)
C17 Fe1 C14 C13 59.9(2)
C12 Fe1 C14 C13 -37.91(15)
C15 Fe1 C14 C13 -177.8(2)
C11 Fe1 C14 C13 -81.72(16)
C18 Fe1 C14 C13 100.22(17)
C19 Fe1 C14 C13 144.06(16)
C10 Fe1 C14 C13 -119.9(2)
C17 Fe1 C14 C10 179.71(16)
C12 Fe1 C14 C10 81.94(15)
C15 Fe1 C14 C10 -58.0(3)
C11 Fe1 C14 C10 38.14(14)
C13 Fe1 C14 C10 119.9(2)
C18 Fe1 C14 C10 -139.92(15)
C19 Fe1 C14 C10 -96.09(17)
C17 Fe1 C15 C16 -37.76(19)
C12 Fe1 C15 C16 60.0(2)
C11 Fe1 C15 C16 99.8(2)
C18 Fe1 C15 C16 -81.9(2)
C14 Fe1 C15 C16 -178.24(19)
C19 Fe1 C15 C16 -119.2(3)
C10 Fe1 C15 C16 144.03(18)
C16 Fe1 C15 C19 119.2(3)
C17 Fe1 C15 C19 81.5(2)
C12 Fe1 C15 C19 179.28(17)
C11 Fe1 C15 C19 -140.93(17)
C18 Fe1 C15 C19 37.31(18)
C14 Fe1 C15 C19 -59.0(3)
C10 Fe1 C15 C19 -96.73(19)
C19 C15 C16 C17 0.1(4)
Fe1 C15 C16 C17 59.7(2)
C19 C15 C16 Fe1 -59.6(2)
C12 Fe1 C16 C17 100.82(19)
C15 Fe1 C16 C17 -119.0(3)
C11 Fe1 C16 C17 143.94(17)
C13 Fe1 C16 C17 63.2(2)
C18 Fe1 C16 C17 -37.95(18)
C19 Fe1 C16 C17 -81.4(2)
C10 Fe1 C16 C17 179.06(18)
C17 Fe1 C16 C15 119.0(3)
C12 Fe1 C16 C15 -140.14(19)
C11 Fe1 C16 C15 -97.0(2)
C13 Fe1 C16 C15 -177.81(18)
C18 Fe1 C16 C15 81.1(2)
C19 Fe1 C16 C15 37.62(19)
C10 Fe1 C16 C15 -61.9(3)
C15 C16 C17 C18 -0.2(3)
Fe1 C16 C17 C18 59.6(2)
C15 C16 C17 Fe1 -59.8(2)
C12 Fe1 C17 C16 -94.1(2)
C15 Fe1 C17 C16 37.8(2)
C11 Fe1 C17 C16 -59.3(3)
C13 Fe1 C17 C16 -137.3(2)
C18 Fe1 C17 C16 119.0(3)
C14 Fe1 C17 C16 -173.7(2)
C19 Fe1 C17 C16 81.6(2)
C16 Fe1 C17 C18 -119.0(3)
C12 Fe1 C17 C18 146.85(18)
C15 Fe1 C17 C18 -81.3(2)
C11 Fe1 C17 C18 -178.33(18)
C13 Fe1 C17 C18 103.66(19)
C14 Fe1 C17 C18 67.3(2)
C19 Fe1 C17 C18 -37.45(19)
C16 C17 C18 C19 0.2(3)
Fe1 C17 C18 C19 59.64(19)
C16 C17 C18 Fe1 -59.5(2)
C16 Fe1 C18 C19 -81.4(2)
C17 Fe1 C18 C19 -119.1(3)
C12 Fe1 C18 C19 -173.8(2)
C15 Fe1 C18 C19 -37.6(2)
C13 Fe1 C18 C19 148.66(19)
C14 Fe1 C18 C19 104.70(19)
C10 Fe1 C18 C19 65.7(2)
C16 Fe1 C18 C17 37.7(2)
C12 Fe1 C18 C17 -54.7(3)
C15 Fe1 C18 C17 81.6(2)
C13 Fe1 C18 C17 -92.2(2)
C14 Fe1 C18 C17 -136.18(18)
C19 Fe1 C18 C17 119.1(3)
C10 Fe1 C18 C17 -175.17(18)
C17 C18 C19 C15 -0.1(3)
Fe1 C18 C19 C15 59.0(2)
C17 C18 C19 Fe1 -59.2(2)
C16 C15 C19 C18 0.0(3)
Fe1 C15 C19 C18 -59.2(2)
C16 C15 C19 Fe1 59.2(2)
C16 Fe1 C19 C18 81.8(2)
C17 Fe1 C19 C18 37.98(18)
C15 Fe1 C19 C18 119.5(3)
C11 Fe1 C19 C18 -178.81(17)
C13 Fe1 C19 C18 -53.6(3)
C14 Fe1 C19 C18 -93.50(18)
C10 Fe1 C19 C18 -138.47(17)
C16 Fe1 C19 C15 -37.7(2)
C17 Fe1 C19 C15 -81.5(2)
C11 Fe1 C19 C15 61.7(3)
C13 Fe1 C19 C15 -173.1(2)
C18 Fe1 C19 C15 -119.5(3)
C14 Fe1 C19 C15 147.00(19)
C10 Fe1 C19 C15 102.0(2)
N3A C3 C20 C21 -61.0(3)
C2 C3 C20 C21 60.6(3)
N3A C3 C20 C24 110.0(3)
C2 C3 C20 C24 -128.4(3)
N3A C3 C20 Fe2 -158.1(2)
C2 C3 C20 Fe2 -36.5(4)
C26 Fe2 C20 C21 -45.1(5)
C27 Fe2 C20 C21 146.9(6)
C23 Fe2 C20 C21 81.8(2)
C22 Fe2 C20 C21 38.1(2)
C25 Fe2 C20 C21 -85.2(3)
C24 Fe2 C20 C21 119.3(3)
C28 Fe2 C20 C21 -170.8(2)
C29 Fe2 C20 C21 -128.8(2)
C26 Fe2 C20 C24 -164.4(5)
C27 Fe2 C20 C24 27.6(7)
C23 Fe2 C20 C24 -37.4(2)
C22 Fe2 C20 C24 -81.1(2)
C25 Fe2 C20 C24 155.6(3)
C28 Fe2 C20 C24 70.0(3)
C21 Fe2 C20 C24 -119.3(3)
C29 Fe2 C20 C24 111.9(2)
C26 Fe2 C20 C3 78.5(5)
C27 Fe2 C20 C3 -89.5(6)
C23 Fe2 C20 C3 -154.5(3)
C22 Fe2 C20 C3 161.8(3)
C25 Fe2 C20 C3 38.5(4)
C24 Fe2 C20 C3 -117.1(4)
C28 Fe2 C20 C3 -47.1(3)
C21 Fe2 C20 C3 123.6(3)
C29 Fe2 C20 C3 -5.2(3)
C24 C20 C21 C22 0.1(3)
C3 C20 C21 C22 172.2(2)
Fe2 C20 C21 C22 -58.5(2)
C24 C20 C21 Fe2 58.60(19)
C3 C20 C21 Fe2 -129.3(2)
C26 Fe2 C21 C20 160.0(3)
C27 Fe2 C21 C20 -163.3(4)
C23 Fe2 C21 C20 -81.7(2)
C22 Fe2 C21 C20 -119.4(3)
C25 Fe2 C21 C20 114.8(3)
C24 Fe2 C21 C20 -37.76(17)
C28 Fe2 C21 C20 37.8(9)
C29 Fe2 C21 C20 74.2(3)
C26 Fe2 C21 C22 -80.7(4)
C27 Fe2 C21 C22 -43.9(5)
C23 Fe2 C21 C22 37.7(3)
C25 Fe2 C21 C22 -125.8(3)
C24 Fe2 C21 C22 81.6(3)
C28 Fe2 C21 C22 157.2(8)
C20 Fe2 C21 C22 119.4(3)
C29 Fe2 C21 C22 -166.4(3)
C20 C21 C22 C23 -0.1(4)
Fe2 C21 C22 C23 -59.4(2)
C20 C21 C22 Fe2 59.4(2)
C26 Fe2 C22 C23 -124.2(3)
C27 Fe2 C22 C23 -82.9(3)
C25 Fe2 C22 C23 -164.4(3)
C24 Fe2 C22 C23 37.7(2)
C28 Fe2 C22 C23 -52.4(5)
C21 Fe2 C22 C23 118.9(3)
C20 Fe2 C22 C23 81.5(2)
C29 Fe2 C22 C23 176.1(7)
C26 Fe2 C22 C21 116.9(3)
C27 Fe2 C22 C21 158.2(3)
C23 Fe2 C22 C21 -118.9(3)
C25 Fe2 C22 C21 76.7(4)
C24 Fe2 C22 C21 -81.2(2)
C28 Fe2 C22 C21 -171.3(3)
C20 Fe2 C22 C21 -37.4(2)
C29 Fe2 C22 C21 57.2(8)
C21 C22 C23 C24 0.1(4)
Fe2 C22 C23 C24 -59.6(2)
C21 C22 C23 Fe2 59.7(2)
C26 Fe2 C23 C22 74.1(3)
C27 Fe2 C23 C22 111.9(3)
C25 Fe2 C23 C22 52.0(7)
C24 Fe2 C23 C22 -119.4(3)
C28 Fe2 C23 C22 152.9(2)
C21 Fe2 C23 C22 -38.36(19)
C20 Fe2 C23 C22 -82.0(2)
C29 Fe2 C23 C22 -178.3(3)
C26 Fe2 C23 C24 -166.5(3)
C27 Fe2 C23 C24 -128.7(3)
C22 Fe2 C23 C24 119.4(3)
C25 Fe2 C23 C24 171.4(6)
C28 Fe2 C23 C24 -87.7(3)
C21 Fe2 C23 C24 81.0(2)
C20 Fe2 C23 C24 37.41(19)
C29 Fe2 C23 C24 -58.9(4)
C22 C23 C24 C20 0.0(4)
Fe2 C23 C24 C20 -59.52(19)
C22 C23 C24 Fe2 59.5(2)
C21 C20 C24 C23 0.0(3)
C3 C20 C24 C23 -172.6(2)
Fe2 C20 C24 C23 58.9(2)
C21 C20 C24 Fe2 -58.9(2)
C3 C20 C24 Fe2 128.6(2)
C26 Fe2 C24 C23 38.7(7)
C27 Fe2 C24 C23 68.6(3)
C22 Fe2 C24 C23 -37.6(2)
C25 Fe2 C24 C23 -174.7(4)
C28 Fe2 C24 C23 109.6(3)
C21 Fe2 C24 C23 -82.2(2)
C20 Fe2 C24 C23 -119.8(3)
C29 Fe2 C24 C23 151.8(2)
C26 Fe2 C24 C20 158.5(6)
C27 Fe2 C24 C20 -171.6(2)
C23 Fe2 C24 C20 119.8(3)
C22 Fe2 C24 C20 82.2(2)
C25 Fe2 C24 C20 -54.9(5)
C28 Fe2 C24 C20 -130.6(2)
C21 Fe2 C24 C20 37.59(17)
C29 Fe2 C24 C20 -88.4(2)
C26 Fe2 C25 C29 117.3(5)
C27 Fe2 C25 C29 80.8(3)
C23 Fe2 C25 C29 145.2(6)
C22 Fe2 C25 C29 -173.7(2)
C24 Fe2 C25 C29 -47.9(6)
C28 Fe2 C25 C29 37.4(3)
C21 Fe2 C25 C29 -130.4(3)
C20 Fe2 C25 C29 -86.6(3)
C27 Fe2 C25 C26 -36.5(3)
C23 Fe2 C25 C26 27.9(8)
C22 Fe2 C25 C26 68.9(4)
C24 Fe2 C25 C26 -165.2(4)
C28 Fe2 C25 C26 -79.9(4)
C21 Fe2 C25 C26 112.3(3)
C20 Fe2 C25 C26 156.0(3)
C29 Fe2 C25 C26 -117.3(5)
C29 C25 C26 C27 -1.1(5)
Fe2 C25 C26 C27 60.0(3)
C29 C25 C26 Fe2 -61.1(3)
C23 Fe2 C26 C27 69.2(4)
C22 Fe2 C26 C27 109.9(3)
C25 Fe2 C26 C27 -119.5(5)
C24 Fe2 C26 C27 39.6(8)
C28 Fe2 C26 C27 -37.9(3)
C21 Fe2 C26 C27 152.7(3)
C20 Fe2 C26 C27 -175.2(3)
C29 Fe2 C26 C27 -81.4(3)
C27 Fe2 C26 C25 119.5(5)
C23 Fe2 C26 C25 -171.3(3)
C22 Fe2 C26 C25 -130.6(3)
C24 Fe2 C26 C25 159.1(5)
C28 Fe2 C26 C25 81.5(3)
C21 Fe2 C26 C25 -87.8(3)
C20 Fe2 C26 C25 -55.7(6)
C29 Fe2 C26 C25 38.1(3)
C25 C26 C27 C28 1.1(5)
Fe2 C26 C27 C28 60.7(3)
C25 C26 C27 Fe2 -59.6(3)
C23 Fe2 C27 C26 -127.1(4)
C22 Fe2 C27 C26 -85.3(4)
C25 Fe2 C27 C26 38.5(4)
C24 Fe2 C27 C26 -166.0(3)
C28 Fe2 C27 C26 118.7(5)
C21 Fe2 C27 C26 -54.9(6)
C20 Fe2 C27 C26 172.1(5)
C29 Fe2 C27 C26 81.8(4)
C26 Fe2 C27 C28 -118.7(5)
C23 Fe2 C27 C28 114.2(3)
C22 Fe2 C27 C28 156.0(3)
C25 Fe2 C27 C28 -80.2(3)
C24 Fe2 C27 C28 75.3(3)
C21 Fe2 C27 C28 -173.6(3)
C20 Fe2 C27 C28 53.4(7)
C29 Fe2 C27 C28 -36.9(3)
C26 C27 C28 C29 -0.7(5)
Fe2 C27 C28 C29 59.6(3)
C26 C27 C28 Fe2 -60.3(3)
C26 Fe2 C28 C27 37.3(4)
C23 Fe2 C28 C27 -80.8(4)
C22 Fe2 C28 C27 -45.6(6)
C25 Fe2 C28 C27 82.7(4)
C24 Fe2 C28 C27 -124.2(4)
C21 Fe2 C28 C27 164.2(8)
C20 Fe2 C28 C27 -164.4(3)
C29 Fe2 C28 C27 120.2(5)
C26 Fe2 C28 C29 -82.8(4)
C27 Fe2 C28 C29 -120.2(5)
C23 Fe2 C28 C29 159.0(3)
C22 Fe2 C28 C29 -165.8(4)
C25 Fe2 C28 C29 -37.4(3)
C24 Fe2 C28 C29 115.6(3)
C21 Fe2 C28 C29 44.1(10)
C20 Fe2 C28 C29 75.4(3)
C26 C25 C29 C28 0.6(4)
Fe2 C25 C29 C28 -58.9(3)
C26 C25 C29 Fe2 59.6(3)
C27 C28 C29 C25 0.0(4)
Fe2 C28 C29 C25 58.7(3)
C27 C28 C29 Fe2 -58.7(3)
C26 Fe2 C29 C25 -39.6(4)
C27 Fe2 C29 C25 -82.3(4)
C23 Fe2 C29 C25 -161.4(4)
C22 Fe2 C29 C25 23.8(9)
C24 Fe2 C29 C25 158.2(3)
C28 Fe2 C29 C25 -119.3(4)
C21 Fe2 C29 C25 71.4(4)
C20 Fe2 C29 C25 113.7(3)
C26 Fe2 C29 C28 79.7(4)
C27 Fe2 C29 C28 37.0(4)
C23 Fe2 C29 C28 -42.2(4)
C22 Fe2 C29 C28 143.1(7)
C25 Fe2 C29 C28 119.3(4)
C24 Fe2 C29 C28 -82.5(3)
C21 Fe2 C29 C28 -169.3(3)
C20 Fe2 C29 C28 -127.0(3)
C4 Ir1 C30 C31 -168.2(4)
C35 Ir1 C30 C31 111.2(2)
C34 Ir1 C30 C31 73.4(2)
Cl1 Ir1 C30 C31 -92.8(2)
C4 Ir1 C30 C37 73.2(8)
C35 Ir1 C30 C37 -7.4(5)
C34 Ir1 C30 C37 -45.1(5)
C31 Ir1 C30 C37 -118.6(6)
Cl1 Ir1 C30 C37 148.6(5)
C37 C30 C31 C32 2.2(6)
Ir1 C30 C31 C32 -102.9(4)
C37 C30 C31 Ir1 105.1(4)
C4 Ir1 C31 C30 174.4(2)
C35 Ir1 C31 C30 -67.4(2)
C34 Ir1 C31 C30 -104.2(2)
Cl1 Ir1 C31 C30 87.0(2)
C4 Ir1 C31 C32 -60.4(5)
C35 Ir1 C31 C32 57.9(4)
C34 Ir1 C31 C32 21.0(4)
C30 Ir1 C31 C32 125.2(5)
Cl1 Ir1 C31 C32 -147.7(4)
C30 C31 C32 C33 52.9(6)
Ir1 C31 C32 C33 -30.8(6)
C31 C32 C33 C34 24.9(6)
C32 C33 C34 C35 -87.6(4)
C32 C33 C34 Ir1 -6.8(4)
C4 Ir1 C34 C35 -96.44(14)
C31 Ir1 C34 C35 109.13(18)
C30 Ir1 C34 C35 72.90(19)
Cl1 Ir1 C34 C35 164.1(2)
C4 Ir1 C34 C33 146.6(2)
C35 Ir1 C34 C33 -117.0(3)
C31 Ir1 C34 C33 -7.9(2)
C30 Ir1 C34 C33 -44.1(2)
Cl1 Ir1 C34 C33 47.1(4)
C33 C34 C35 C36 0.4(4)
Ir1 C34 C35 C36 -106.1(3)
C33 C34 C35 Ir1 106.4(3)
C4 Ir1 C35 C34 87.65(15)
C31 Ir1 C35 C34 -69.60(17)
C30 Ir1 C35 C34 -104.4(2)
Cl1 Ir1 C35 C34 -171.52(13)
C4 Ir1 C35 C36 -153.66(19)
C34 Ir1 C35 C36 118.7(3)
C31 Ir1 C35 C36 49.1(2)
C30 Ir1 C35 C36 14.3(2)
Cl1 Ir1 C35 C36 -52.8(3)
C34 C35 C36 C37 62.1(6)
Ir1 C35 C36 C37 -19.4(5)
C35 C36 C37 C30 13.2(9)
C31 C30 C37 C36 -81.4(8)
Ir1 C30 C37 C36 -1.0(9)
